data_7131353
loop_
_publ_author_name
'Guo, Jiaxiang'
'Zhang, Tianyu'
'Li, Zeyi'
'Ye, Kaiqi'
'Wang, Yue'
'Dou, Chuandong'

_publ_section_title
;
 Distorted B/O-containing nanographenes with tunable optical properties.
;
_journal_issue 18
_journal_name_full 'Chemical communications (Cambridge, England)'
_journal_page_first 2644
_journal_page_last 2647
_journal_paper_doi 10.1039/d2cc06376j
_journal_volume 59
_journal_year 2023
_chemical_absolute_configuration unk
_chemical_formula_moiety 'C114 H105 B3 O6'
_chemical_formula_sum 'C114 H105 B3 O6'
_chemical_formula_weight 1603.573
_chemical_name_systematic HBC-3BO
_space_group_crystal_system triclinic
_space_group_IT_number 1
_space_group_name_Hall 'P 1'
_space_group_name_H-M_alt 'P 1'
_symmetry_Int_Tables_number 1
_audit_block_doi 10.5517/ccdc.csd.cc2dkrj8
_audit_creation_date 2023-01-20
_audit_creation_method
;
Olex2 1.5-dev
(compiled 2023.01.20 svn.r024a95a1 for OlexSys, GUI svn.r6444)
;
_audit_update_record
;
2023-01-27 deposited with the CCDC.	2023-02-03 downloaded from the CCDC.
;
_cell_angle_alpha 107.678(4)
_cell_angle_beta 94.661(4)
_cell_angle_gamma 94.132(4)
_cell_formula_units_Z 1
_cell_length_a 5.9000(4)
_cell_length_b 19.5951(16)
_cell_length_c 20.0766(17)
_cell_measurement_reflns_used 9945
_cell_measurement_temperature 100(2)
_cell_measurement_theta_max 29.607
_cell_measurement_theta_min 2.693
_cell_volume 2192.7(3)
_computing_cell_refinement 'SAINT V8.40A (?, 2016)'
_computing_data_reduction 'SAINT V8.40A (?, 2016)'
_computing_molecular_graphics 'Olex2 1.5-dev (Dolomanov et al., 2009)'
_computing_publication_material 'Olex2 1.5-dev (Dolomanov et al., 2009)'
_computing_structure_refinement 'olex2.refine 1.5-dev (Bourhis et al., 2015)'
_computing_structure_solution 'olex2.solve (Bourhis et al., 2015)'
_diffrn_ambient_temperature 100.00
_diffrn_measured_fraction_theta_full 0.9981
_diffrn_measured_fraction_theta_max 0.9981
_diffrn_measurement_device_type 'Bruker APEX-II CCD'
_diffrn_measurement_method '\f and \w scans'
_diffrn_radiation_type 'Mo K\a'
_diffrn_radiation_wavelength 0.71073
_diffrn_reflns_av_R_equivalents 0.1763
_diffrn_reflns_av_unetI/netI 0.1708
_diffrn_reflns_Laue_measured_fraction_full 0.9981
_diffrn_reflns_Laue_measured_fraction_max 0.9981
_diffrn_reflns_limit_h_max 8
_diffrn_reflns_limit_h_min -8
_diffrn_reflns_limit_k_max 27
_diffrn_reflns_limit_k_min -27
_diffrn_reflns_limit_l_max 27
_diffrn_reflns_limit_l_min -27
_diffrn_reflns_number 112560
_diffrn_reflns_point_group_measured_fraction_full 0.9954
_diffrn_reflns_point_group_measured_fraction_max 0.9954
_diffrn_reflns_theta_full 24.9981
_diffrn_reflns_theta_max 25.00
_diffrn_reflns_theta_min 2.54
_exptl_absorpt_coefficient_mu 0.073
_exptl_absorpt_correction_type none
_exptl_crystal_colour red
_exptl_crystal_colour_primary red
_exptl_crystal_density_diffrn 1.214
_exptl_crystal_description block
_exptl_crystal_F_000 852.466
_exptl_crystal_preparation Luminescent
_exptl_crystal_recrystallization_method 'Re-crystallisation from solvent: CHCl3/CH3OH'
_exptl_crystal_size_max 0.15
_exptl_crystal_size_mid 0.13
_exptl_crystal_size_min 0.12
_refine_diff_density_max 0.5766
_refine_diff_density_min -0.5865
_refine_diff_density_rms 0.1320
_refine_ls_abs_structure_details 'Hooft, R.W.W., Straver, L.H., Spek, A.L. (2010). J. Appl. Cryst., 43, 665-668.'
_refine_ls_abs_structure_Flack 0.4(8)
_refine_ls_d_res_high 0.8409
_refine_ls_d_res_low 8.0050
_refine_ls_goodness_of_fit_ref 1.0761
_refine_ls_hydrogen_treatment constr
_refine_ls_matrix_type full
_refine_ls_number_constraints 156
_refine_ls_number_parameters 1134
_refine_ls_number_reflns 15317
_refine_ls_number_restraints 723
_refine_ls_restrained_S_all 1.0498
_refine_ls_R_factor_all 0.1377
_refine_ls_R_factor_gt 0.0992
_refine_ls_shift/su_max -0.0022
_refine_ls_shift/su_mean 0.0000
_refine_ls_structure_factor_coef Fsqd
_refine_ls_weighting_details 'w=1/[\s^2^(Fo^2^)+(0.0994P)^2^+8.7507P] where P=(Fo^2^+2Fc^2^)/3'
_refine_ls_weighting_scheme calc
_refine_ls_wR_factor_gt 0.2498
_refine_ls_wR_factor_ref 0.2725
_reflns_Friedel_coverage 0.993
_reflns_limit_h_max 7
_reflns_limit_h_min -7
_reflns_limit_k_max 23
_reflns_limit_k_min -23
_reflns_limit_l_max 23
_reflns_limit_l_min -23
_reflns_number_gt 10973
_reflns_number_total 15317
_reflns_threshold_expression I>=2u(I)
_cod_data_source_file d2cc06376j2.cif
_cod_data_source_block 1
_cod_original_sg_symbol_Hall ' P 1'
_cod_database_code 7131353
_olex2_refinement_description
;
1. Fixed Uiso
 At 1.2 times of:
  All C(H) groups
 At 1.5 times of:
  All C(H,H,H) groups
2. Restrained distances
3. Uiso/Uaniso restraints and constraints
Uanis(C64) \\sim Ueq, Uanis(C63) \\sim Ueq, Uanis(C62) \\sim Ueq, Uanis(C66)
\\sim Ueq, Uanis(C67) \\sim Ueq, Uanis(C65) \\sim Ueq: with sigma of 0.005 and
sigma for terminal atoms of 0.01
Uanis(C54) \\sim Ueq: with sigma of 0.005 and sigma for terminal atoms of 0.01
4. Rigid body (RIGU) restrains
 C00Y, C02J, C11, C12, C13, C25, C26, C27, C28, C36, C37, C38, C39, C40, C47,
 C48, C49, C50, C51, C52, C53, C54, C59, C60, C61, C62, C63, C64, C65, C66, C67,
  C90, C41, C42, C88, C89, C111, C112, C113, C29, C30, C35, B2, O4, B1, C14,
 C24, O1, C78, C87, C68, C77, O3, B3, C91, C100, O5, C101, C110, O6, C1, C10, O2
 with sigma for 1-2 distances of 0.004 and sigma for 1-3 distances of 0.004
 C103, C106, C105, C107, C104
 with sigma for 1-2 distances of 0.004 and sigma for 1-3 distances of 0.004
5.a Me refined with riding coordinates:
 C107(H10i,H10g,H10h)
5.b Aromatic/amide H refined with riding coordinates:
 C2(H2), C8(H8), C9(H9), C15(H15), C16(H16), C23(H23), C29(H29), C35(H35),
 C41(H41), C47(H47), C53(H53), C59(H59), C69(H69), C70(H70), C76(H76), C79(H79),
  C85(H85), C86(H86), C92(H92), C93(H93), C99(H99), C102(H102), C108(H108),
 C109(H109)
5.c Idealised Me refined as rotating group:
 C5(H5a,H5b,H5c), C6(H6a,H6b,H6c), C7(H7a,H7b,H7c), C19(H19a,H19b,H19c),
 C20(H20a,H20b,H20c), C21(H21a,H21b,H21c), C32(H32a,H32b,H32c), C33(H33a,H33b,
 H33c), C34(H34a,H34b,H34c), C44(H44a,H44b,H44c), C45(H45a,H45b,H45c), C46(H46a,
 H46b,H46c), C56(H56a,H56b,H56c), C57(H57a,H57b,H57c), C58(H58a,H58b,H58c),
 C73(H73a,H73b,H73c), C74(H74a,H74b,H74c), C75(H75a,H75b,H75c), C82(H82a,H82b,
 H82c), C83(H83a,H83b,H83c), C84(H84a,H84b,H84c), C96(H96a,H96b,H96c), C97(H97a,
 H97b,H97c), C98(H98a,H98b,H98c), C105(H10a,H10b,H10c), C106(H10d,H10e,H10f)
;
_olex2_submission_special_instructions 'No special instructions were received'

loop_
_space_group_symop_id
_space_group_symop_operation_xyz
1 x,y,z

loop_
_atom_site_label
_atom_site_type_symbol
_atom_site_fract_x
_atom_site_fract_y
_atom_site_fract_z
_atom_site_U_iso_or_equiv
_atom_site_adp_type
_atom_site_occupancy
_atom_site_refinement_flags_posn
_atom_site_refinement_flags_adp
B1 B 1.2899(15) 0.2518(5) 0.4886(4) 0.0276(18) Uani 1.000000 . U
B2 B -0.3898(13) 0.4523(4) 0.1923(4) 0.0214(16) Uani 1.000000 . U
B3 B 0.3363(14) 0.7952(4) 0.8129(4) 0.0244(17) Uani 1.000000 . U
C00Y C 0.4607(11) 0.3850(3) 0.3695(3) 0.0175(14) Uani 1.000000 . U
C1 C 1.2301(12) 0.1780(4) 0.4293(3) 0.0255(16) Uani 1.000000 . U
C2 C 1.3420(12) 0.1165(4) 0.4193(3) 0.0268(17) Uani 1.000000 . .
H2 H 1.4827(12) 0.1201(4) 0.4473(3) 0.032(2) Uiso 1.000000 R .
C02J C 0.1029(10) 0.6026(4) 0.4958(3) 0.0174(14) Uani 1.000000 . U
C3 C 1.2618(12) 0.0493(4) 0.3705(3) 0.0247(16) Uani 1.000000 . .
C4 C 1.3728(11) -0.0202(4) 0.3655(4) 0.0283(17) Uani 1.000000 . .
C5 C 1.5829(12) -0.0074(4) 0.4207(4) 0.0303(18) Uani 1.000000 . .
H5a H 1.656(5) -0.0521(8) 0.4135(17) 0.045(3) Uiso 1.000000 GR .
H5b H 1.692(4) 0.0302(19) 0.4156(18) 0.045(3) Uiso 1.000000 GR .
H5c H 1.5339(16) 0.008(3) 0.4680(4) 0.045(3) Uiso 1.000000 GR .
C6 C 1.2030(12) -0.0757(4) 0.3776(5) 0.041(2) Uani 1.000000 . .
H6a H 1.076(5) -0.089(2) 0.3401(17) 0.061(3) Uiso 1.000000 GR .
H6b H 1.278(3) -0.1187(12) 0.377(3) 0.061(3) Uiso 1.000000 GR .
H6c H 1.145(7) -0.0557(11) 0.4231(14) 0.061(3) Uiso 1.000000 GR .
C7 C 1.4521(11) -0.0490(4) 0.2930(4) 0.0285(17) Uani 1.000000 . .
H7a H 1.3191(12) -0.063(2) 0.2574(4) 0.043(3) Uiso 1.000000 GR .
H7b H 1.553(7) -0.0115(9) 0.2841(11) 0.043(3) Uiso 1.000000 GR .
H7c H 1.535(7) -0.0910(16) 0.2907(9) 0.043(3) Uiso 1.000000 GR .
C8 C 1.0646(11) 0.0484(3) 0.3260(3) 0.0231(16) Uani 1.000000 . .
H8 H 1.0111(11) 0.0048(3) 0.2898(3) 0.0278(19) Uiso 1.000000 R .
C9 C 0.9448(11) 0.1073(4) 0.3320(4) 0.0254(16) Uani 1.000000 . .
H9 H 0.8095(11) 0.1042(4) 0.3017(4) 0.030(2) Uiso 1.000000 R .
C10 C 1.0291(12) 0.1726(4) 0.3846(3) 0.0240(15) Uani 1.000000 . U
C11 C 0.9406(11) 0.2962(3) 0.4349(3) 0.0170(13) Uani 1.000000 . U
C12 C 1.1250(11) 0.3087(4) 0.4879(3) 0.0192(13) Uani 1.000000 . U
C13 C 1.1420(11) 0.3741(3) 0.5417(3) 0.0188(14) Uani 1.000000 . U
C14 C 1.4783(11) 0.3425(4) 0.6011(3) 0.0219(15) Uani 1.000000 . U
C15 C 1.6297(10) 0.3680(4) 0.6611(4) 0.0206(15) Uani 1.000000 . .
H15 H 1.6321(10) 0.4162(4) 0.6910(4) 0.0247(18) Uiso 1.000000 R .
C16 C 1.7787(11) 0.3222(4) 0.6772(4) 0.0239(16) Uani 1.000000 . .
H16 H 1.8862(11) 0.3398(4) 0.7179(4) 0.0287(19) Uiso 1.000000 R .
C18 C 1.9201(12) 0.1958(4) 0.6567(4) 0.0295(18) Uani 1.000000 . .
C19 C 1.7802(13) 0.1576(5) 0.6974(5) 0.046(2) Uani 1.000000 . .
H19a H 1.876(3) 0.127(3) 0.715(3) 0.069(4) Uiso 1.000000 GR .
H19b H 1.725(9) 0.1934(5) 0.737(2) 0.069(4) Uiso 1.000000 GR .
H19c H 1.650(6) 0.128(3) 0.6662(10) 0.069(4) Uiso 1.000000 GR .
C20 C 2.1422(13) 0.2363(5) 0.7023(4) 0.046(2) Uani 1.000000 . .
H20a H 2.223(5) 0.264(3) 0.6769(14) 0.070(4) Uiso 1.000000 GR .
H20b H 2.1036(15) 0.269(2) 0.7467(14) 0.070(4) Uiso 1.000000 GR .
H20c H 2.241(5) 0.2015(5) 0.712(3) 0.070(4) Uiso 1.000000 GR .
C21 C 1.9987(11) 0.1398(4) 0.5920(4) 0.0314(18) Uani 1.000000 . .
H21a H 2.108(7) 0.1640(6) 0.5702(16) 0.047(3) Uiso 1.000000 GR .
H21b H 2.072(8) 0.1030(16) 0.6072(6) 0.047(3) Uiso 1.000000 GR .
H21c H 1.8658(16) 0.117(2) 0.5579(13) 0.047(3) Uiso 1.000000 GR .
C22 C 1.7741(11) 0.2511(4) 0.6350(4) 0.0241(16) Uani 1.000000 . .
C23 C 1.6252(12) 0.2283(4) 0.5737(4) 0.0301(18) Uani 1.000000 . .
H23 H 1.6273(12) 0.1807(4) 0.5431(4) 0.036(2) Uiso 1.000000 R .
C24 C 1.4690(11) 0.2731(4) 0.5543(4) 0.0250(16) Uani 1.000000 . U
C25 C 0.9738(11) 0.4234(4) 0.5488(4) 0.0229(15) Uani 1.000000 . U
C26 C 0.8023(10) 0.4099(3) 0.4893(3) 0.0163(13) Uani 1.000000 . U
C27 C 0.7998(10) 0.3474(3) 0.4283(3) 0.0164(14) Uani 1.000000 . U
C28 C 0.6357(10) 0.3378(3) 0.3670(3) 0.0158(13) Uani 1.000000 . U
C29 C 0.6578(11) 0.2845(3) 0.3019(3) 0.0187(14) Uani 1.000000 . U
H29 H 0.7945(11) 0.2615(3) 0.2967(3) 0.0225(17) Uiso 1.000000 R .
C30 C 0.4869(10) 0.2650(3) 0.2460(3) 0.0170(14) Uani 1.000000 . U
C31 C 0.4834(11) 0.1959(3) 0.1849(3) 0.0206(15) Uani 1.000000 . .
C32 C 0.3590(11) 0.1347(4) 0.2037(4) 0.0276(17) Uani 1.000000 . .
H32a H 0.424(6) 0.1341(16) 0.2499(12) 0.041(3) Uiso 1.000000 GR .
H32b H 0.1964(18) 0.1418(14) 0.205(2) 0.041(3) Uiso 1.000000 GR .
H32c H 0.376(7) 0.0888(4) 0.1682(14) 0.041(3) Uiso 1.000000 GR .
C33 C 0.7289(11) 0.1791(4) 0.1685(4) 0.0240(16) Uani 1.000000 . .
H33a H 0.819(3) 0.2232(6) 0.169(2) 0.036(2) Uiso 1.000000 GR .
H33b H 0.801(3) 0.161(2) 0.2044(14) 0.036(2) Uiso 1.000000 GR .
H33c H 0.7228(12) 0.1429(19) 0.1222(11) 0.036(2) Uiso 1.000000 GR .
C34 C 0.3625(11) 0.2014(4) 0.1161(4) 0.0273(17) Uani 1.000000 . .
H34a H 0.201(2) 0.207(3) 0.1215(9) 0.041(3) Uiso 1.000000 GR .
H34b H 0.434(5) 0.2430(16) 0.1055(14) 0.041(3) Uiso 1.000000 GR .
H34c H 0.375(7) 0.1574(12) 0.0777(6) 0.041(3) Uiso 1.000000 GR .
C35 C 0.2994(11) 0.3069(4) 0.2527(3) 0.0185(14) Uani 1.000000 . U
H35 H 0.1716(11) 0.2918(4) 0.2178(3) 0.0222(17) Uiso 1.000000 R .
C36 C 0.2956(11) 0.3709(3) 0.3098(3) 0.0187(14) Uani 1.000000 . U
C37 C 0.1172(11) 0.4196(4) 0.3109(4) 0.0226(15) Uani 1.000000 . U
C38 C 0.1076(11) 0.4785(3) 0.3735(3) 0.0180(14) Uani 1.000000 . U
C39 C -0.0650(11) 0.5272(4) 0.3771(3) 0.0194(14) Uani 1.000000 . U
C40 C -0.0462(10) 0.5940(3) 0.4356(3) 0.0171(14) Uani 1.000000 . U
C41 C -0.1622(11) 0.6538(4) 0.4295(4) 0.0207(15) Uani 1.000000 . U
H41 H -0.2615(11) 0.6487(4) 0.3882(4) 0.0248(18) Uiso 1.000000 R .
C42 C -0.1332(10) 0.7179(3) 0.4818(3) 0.0144(13) Uani 1.000000 . U
C43 C -0.2468(11) 0.7836(4) 0.4717(4) 0.0229(16) Uani 1.000000 . .
C44 C -0.4953(11) 0.7753(4) 0.4865(4) 0.0332(19) Uani 1.000000 . .
H44a H -0.567(3) 0.7274(11) 0.458(2) 0.050(3) Uiso 1.000000 GR .
H44b H -0.5006(12) 0.781(3) 0.5366(7) 0.050(3) Uiso 1.000000 GR .
H44c H -0.578(2) 0.8121(18) 0.474(3) 0.050(3) Uiso 1.000000 GR .
C45 C -0.2385(13) 0.7848(4) 0.3947(4) 0.037(2) Uani 1.000000 . .
H45a H -0.082(2) 0.779(3) 0.3819(11) 0.056(3) Uiso 1.000000 GR .
H45b H -0.343(7) 0.7450(19) 0.3628(5) 0.056(3) Uiso 1.000000 GR .
H45c H -0.285(9) 0.8306(13) 0.3910(8) 0.056(3) Uiso 1.000000 GR .
C46 C -0.1284(12) 0.8562(3) 0.5207(4) 0.0277(17) Uani 1.000000 . .
H46a H -0.156(7) 0.8611(12) 0.5694(5) 0.042(3) Uiso 1.000000 GR .
H46b H 0.0363(16) 0.8581(11) 0.5169(19) 0.042(3) Uiso 1.000000 GR .
H46c H -0.191(6) 0.8956(4) 0.5071(17) 0.042(3) Uiso 1.000000 GR .
C47 C -0.0058(10) 0.7231(3) 0.5442(3) 0.0144(13) Uani 1.000000 . U
H47 H 0.0052(10) 0.7669(3) 0.5818(3) 0.0172(15) Uiso 1.000000 R .
C48 C 0.1087(10) 0.6654(3) 0.5540(3) 0.0177(14) Uani 1.000000 . U
C49 C 0.2477(10) 0.6703(3) 0.6197(3) 0.0153(13) Uani 1.000000 . U
C50 C 0.4196(11) 0.6225(4) 0.6197(3) 0.0199(14) Uani 1.000000 . U
C51 C 0.5763(10) 0.6323(3) 0.6811(3) 0.0173(13) Uani 1.000000 . U
C52 C 0.7473(10) 0.5816(4) 0.6807(3) 0.0172(14) Uani 1.000000 . U
C53 C 0.8711(11) 0.5781(4) 0.7416(3) 0.0196(14) Uani 1.000000 . U
H53 H 0.8386(11) 0.6088(4) 0.7857(3) 0.0235(17) Uiso 1.000000 R .
C54 C 1.0371(10) 0.5326(3) 0.7413(3) 0.0167(14) Uani 1.000000 . U
C55 C 1.1592(11) 0.5306(4) 0.8131(3) 0.0179(15) Uani 1.000000 . .
C56 C 1.3338(12) 0.4752(4) 0.8029(4) 0.0322(19) Uani 1.000000 . .
H56a H 1.2561(18) 0.4271(5) 0.778(2) 0.048(3) Uiso 1.000000 GR .
H56b H 1.450(5) 0.4869(16) 0.775(2) 0.048(3) Uiso 1.000000 GR .
H56c H 1.407(6) 0.476(2) 0.8488(4) 0.048(3) Uiso 1.000000 GR .
C57 C 0.9786(11) 0.5134(4) 0.8581(4) 0.0296(18) Uani 1.000000 . .
H57a H 0.875(5) 0.5514(14) 0.868(2) 0.044(3) Uiso 1.000000 GR .
H57b H 0.891(6) 0.4671(13) 0.8325(11) 0.044(3) Uiso 1.000000 GR .
H57c H 1.0542(12) 0.511(3) 0.9024(12) 0.044(3) Uiso 1.000000 GR .
C58 C 1.2931(12) 0.6042(4) 0.8518(4) 0.0275(17) Uani 1.000000 . .
H58a H 1.432(4) 0.6092(11) 0.8294(16) 0.041(3) Uiso 1.000000 GR .
H58b H 1.198(3) 0.6425(4) 0.850(2) 0.041(3) Uiso 1.000000 GR .
H58c H 1.335(7) 0.6076(11) 0.9011(7) 0.041(3) Uiso 1.000000 GR .
C59 C 1.0788(11) 0.4857(3) 0.6775(3) 0.0189(14) Uani 1.000000 . U
H59 H 1.1990(11) 0.4557(3) 0.6763(3) 0.0226(17) Uiso 1.000000 R .
C60 C 0.9477(11) 0.4814(4) 0.6147(3) 0.0223(15) Uani 1.000000 . U
C61 C 0.7729(11) 0.5268(4) 0.6141(3) 0.0215(15) Uani 1.000000 . U
C62 C 0.6146(10) 0.5180(3) 0.5533(3) 0.0150(13) Uani 1.000000 . U
C63 C 0.6225(10) 0.4583(3) 0.4911(3) 0.0153(13) Uani 1.000000 . U
C64 C 0.4525(10) 0.4444(3) 0.4326(3) 0.0155(12) Uani 1.000000 . U
C65 C 0.2787(10) 0.4905(4) 0.4348(3) 0.0183(14) Uani 1.000000 . U
C66 C 0.2694(10) 0.5509(3) 0.4964(3) 0.0175(14) Uani 1.000000 . U
C67 C 0.4340(11) 0.5635(4) 0.5565(3) 0.0184(13) Uani 1.000000 . U
C68 C -0.1502(11) 0.3590(4) 0.1271(3) 0.0193(14) Uani 1.000000 . U
C69 C -0.0772(10) 0.3102(4) 0.0672(3) 0.0192(15) Uani 1.000000 . .
H69 H 0.0614(10) 0.2890(4) 0.0703(3) 0.0230(18) Uiso 1.000000 R .
C70 C -0.2141(11) 0.2939(4) 0.0029(3) 0.0216(16) Uani 1.000000 . .
H70 H -0.1722(11) 0.2583(4) -0.0368(3) 0.0260(19) Uiso 1.000000 R .
C71 C -0.4100(11) 0.3279(3) -0.0050(3) 0.0202(15) Uani 1.000000 . .
C72 C -0.5463(11) 0.3102(3) -0.0779(3) 0.0212(15) Uani 1.000000 . .
C73 C -0.7351(12) 0.3608(4) -0.0767(4) 0.0292(18) Uani 1.000000 . .
H73a H -0.6649(12) 0.4101(6) -0.068(3) 0.044(3) Uiso 1.000000 GR .
H73b H -0.830(5) 0.3450(16) -0.1222(10) 0.044(3) Uiso 1.000000 GR .
H73c H -0.831(5) 0.360(2) -0.0393(17) 0.044(3) Uiso 1.000000 GR .
C74 C -0.3879(11) 0.3204(4) -0.1314(4) 0.0301(18) Uani 1.000000 . .
H74a H -0.4792(13) 0.317(3) -0.1756(9) 0.045(3) Uiso 1.000000 GR .
H74b H -0.301(6) 0.3680(11) -0.1131(12) 0.045(3) Uiso 1.000000 GR .
H74c H -0.282(6) 0.2831(17) -0.140(2) 0.045(3) Uiso 1.000000 GR .
C75 C -0.6518(11) 0.2330(4) -0.0994(4) 0.0287(18) Uani 1.000000 . .
H75a H -0.732(7) 0.2199(9) -0.1469(11) 0.043(3) Uiso 1.000000 GR .
H75b H -0.5315(14) 0.2012(5) -0.099(3) 0.043(3) Uiso 1.000000 GR .
H75c H -0.761(6) 0.2279(7) -0.0664(16) 0.043(3) Uiso 1.000000 GR .
C76 C -0.4734(10) 0.3759(3) 0.0562(3) 0.0172(14) Uani 1.000000 . .
H76 H -0.6104(10) 0.3978(3) 0.0526(3) 0.0206(17) Uiso 1.000000 R .
C77 C -0.3463(10) 0.3938(4) 0.1229(4) 0.0196(14) Uani 1.000000 . U
C78 C -0.5614(11) 0.5113(4) 0.2035(3) 0.0203(14) Uani 1.000000 . U
C79 C -0.7025(11) 0.5279(4) 0.1521(4) 0.0214(15) Uani 1.000000 . .
H79 H -0.6979(11) 0.5010(4) 0.1041(4) 0.0257(18) Uiso 1.000000 R .
C80 C -0.8500(11) 0.5822(4) 0.1682(4) 0.0230(16) Uani 1.000000 . .
C81 C -0.9787(11) 0.6018(4) 0.1078(4) 0.0258(16) Uani 1.000000 . .
C82 C -1.1295(12) 0.5362(4) 0.0553(4) 0.0297(18) Uani 1.000000 . .
H82a H -1.036(2) 0.4963(10) 0.039(2) 0.045(3) Uiso 1.000000 GR .
H82b H -1.254(5) 0.5211(17) 0.0789(9) 0.045(3) Uiso 1.000000 GR .
H82c H -1.194(7) 0.5497(9) 0.0151(13) 0.045(3) Uiso 1.000000 GR .
C83 C -0.8151(13) 0.6324(5) 0.0686(5) 0.048(2) Uani 1.000000 . .
H83a H -0.717(7) 0.5957(12) 0.046(3) 0.072(4) Uiso 1.000000 GR .
H83b H -0.9007(13) 0.647(3) 0.032(2) 0.072(4) Uiso 1.000000 GR .
H83c H -0.721(8) 0.674(2) 0.1014(7) 0.072(4) Uiso 1.000000 GR .
C84 C -1.1435(13) 0.6606(4) 0.1364(4) 0.044(2) Uani 1.000000 . .
H84a H -1.185(8) 0.683(2) 0.1003(12) 0.067(4) Uiso 1.000000 GR .
H84b H -1.282(5) 0.6381(7) 0.148(3) 0.067(4) Uiso 1.000000 GR .
H84c H -1.067(4) 0.6973(17) 0.1786(19) 0.067(4) Uiso 1.000000 GR .
C85 C -0.8595(10) 0.6199(4) 0.2400(3) 0.0202(15) Uani 1.000000 . .
H85 H -0.9608(10) 0.6561(4) 0.2530(3) 0.0242(18) Uiso 1.000000 R .
C86 C -0.7200(10) 0.6039(4) 0.2921(4) 0.0209(15) Uani 1.000000 . .
H86 H -0.7294(10) 0.6284(4) 0.3404(4) 0.0251(18) Uiso 1.000000 R .
C87 C -0.5681(10) 0.5521(4) 0.2729(3) 0.0187(14) Uani 1.000000 . U
C88 C -0.2380(11) 0.5080(4) 0.3201(3) 0.0203(14) Uani 1.000000 . U
C89 C -0.2260(10) 0.4568(3) 0.2559(3) 0.0174(13) Uani 1.000000 . U
C90 C -0.0368(11) 0.4159(4) 0.2523(3) 0.0187(14) Uani 1.000000 . U
C91 C -0.0068(10) 0.8159(3) 0.7417(3) 0.0187(14) Uani 1.000000 . U
C92 C -0.1955(10) 0.8519(4) 0.7296(4) 0.0223(16) Uani 1.000000 . .
H92 H -0.2963(10) 0.8336(4) 0.6874(4) 0.0268(19) Uiso 1.000000 R .
C93 C -0.2308(11) 0.9144(4) 0.7804(4) 0.0269(17) Uani 1.000000 . .
H93 H -0.3577(11) 0.9392(4) 0.7723(4) 0.032(2) Uiso 1.000000 R .
C94 C -0.0881(12) 0.9430(4) 0.8434(4) 0.0271(17) Uani 1.000000 . .
C95 C -0.1304(12) 1.0174(4) 0.8958(4) 0.0349(19) Uani 1.000000 . .
C96 C 0.0198(13) 1.0338(5) 0.9663(5) 0.062(3) Uani 1.000000 . .
H96a H -0.018(9) 1.079(2) 0.9991(14) 0.092(5) Uiso 1.000000 GR .
H96b H -0.009(9) 0.994(2) 0.9861(19) 0.092(5) Uiso 1.000000 GR .
H96c H 0.1813(14) 1.039(4) 0.9586(8) 0.092(5) Uiso 1.000000 GR .
C97 C -0.3746(12) 1.0186(4) 0.9121(4) 0.0318(18) Uani 1.000000 . .
H97a H -0.4761(13) 1.009(3) 0.8685(5) 0.048(3) Uiso 1.000000 GR .
H97b H -0.411(3) 0.9814(19) 0.934(2) 0.048(3) Uiso 1.000000 GR .
H97c H -0.396(2) 1.0659(10) 0.944(2) 0.048(3) Uiso 1.000000 GR .
C98 C -0.0741(14) 1.0763(4) 0.8621(5) 0.056(3) Uani 1.000000 . .
H98a H -0.182(7) 1.069(2) 0.820(2) 0.084(4) Uiso 1.000000 GR .
H98b H -0.086(11) 1.1236(5) 0.8958(13) 0.084(4) Uiso 1.000000 GR .
H98c H 0.082(4) 1.074(2) 0.849(3) 0.084(4) Uiso 1.000000 GR .
C99 C 0.0887(11) 0.9053(4) 0.8554(4) 0.0243(16) Uani 1.000000 . .
H99 H 0.1822(11) 0.9231(4) 0.8991(4) 0.0292(19) Uiso 1.000000 R .
C100 C 0.1393(11) 0.8403(4) 0.8052(4) 0.0250(16) Uani 1.000000 . U
C101 C 0.5077(11) 0.7971(4) 0.8763(3) 0.0246(16) Uani 1.000000 . U
C102 C 0.4950(12) 0.8387(4) 0.9475(3) 0.0265(17) Uani 1.000000 . .
H102 H 0.3698(12) 0.8665(4) 0.9583(3) 0.032(2) Uiso 1.000000 R .
C103 C 0.6589(11) 0.8398(4) 1.0014(3) 0.0238(16) Uani 1.000000 . U
C104 C 0.6308(12) 0.8794(4) 1.0788(3) 0.0324(17) Uani 1.000000 . U
C105 C 0.4862(15) 0.9428(5) 1.0869(4) 0.059(3) Uani 1.000000 . U
H10a H 0.5869(15) 0.9878(6) 1.100(4) 0.088(4) Uiso 1.000000 GR .
H10b H 0.395(9) 0.937(2) 1.0421(12) 0.088(4) Uiso 1.000000 GR .
H10c H 0.385(9) 0.944(2) 1.123(3) 0.088(4) Uiso 1.000000 GR .
C106 C 0.4968(14) 0.8250(5) 1.1076(5) 0.054(2) Uani 1.000000 . U
H10d H 0.362(6) 0.802(3) 1.0746(18) 0.082(4) Uiso 1.000000 GR .
H10e H 0.595(4) 0.788(2) 1.113(3) 0.082(4) Uiso 1.000000 GR .
H10f H 0.449(10) 0.8507(8) 1.1534(17) 0.082(4) Uiso 1.000000 GR .
C107 C 0.8583(14) 0.9034(7) 1.1252(5) 0.080(3) Uani 1.000000 . U
H10g H 0.9433(14) 0.9410(7) 1.1117(5) 0.120(5) Uiso 1.000000 R .
H10h H 0.8296(14) 0.9224(7) 1.1746(5) 0.120(5) Uiso 1.000000 R .
H10i H 0.9481(14) 0.8622(7) 1.1193(5) 0.120(5) Uiso 1.000000 R .
C108 C 0.8486(11) 0.8002(4) 0.9835(4) 0.0281(18) Uani 1.000000 . .
H108 H 0.9667(11) 0.8024(4) 1.0194(4) 0.034(2) Uiso 1.000000 R .
C109 C 0.8677(12) 0.7581(4) 0.9146(4) 0.0310(18) Uani 1.000000 . .
H109 H 0.9957(12) 0.7317(4) 0.9031(4) 0.037(2) Uiso 1.000000 R .
C110 C 0.6875(11) 0.7563(4) 0.8622(4) 0.0253(16) Uani 1.000000 . U
C111 C 0.5489(10) 0.6916(3) 0.7401(3) 0.0168(13) Uani 1.000000 . U
C112 C 0.3667(11) 0.7341(4) 0.7442(3) 0.0200(14) Uani 1.000000 . U
C113 C 0.2173(10) 0.7195(3) 0.6843(3) 0.0174(14) Uani 1.000000 . U
O1 O 1.3279(7) 0.3918(2) 0.5920(2) 0.0175(10) Uani 1.000000 . U
O2 O 0.8991(7) 0.2282(2) 0.3860(2) 0.0245(11) Uani 1.000000 . U
O3 O -0.0035(7) 0.3698(2) 0.1874(2) 0.0203(10) Uani 1.000000 . U
O4 O -0.4305(7) 0.5456(2) 0.3289(2) 0.0183(10) Uani 1.000000 . U
O5 O 0.0217(7) 0.7566(2) 0.6873(2) 0.0188(10) Uani 1.000000 . U
O6 O 0.7202(7) 0.7102(2) 0.7967(2) 0.0234(11) Uani 1.000000 . U

loop_
_atom_site_aniso_label
_atom_site_aniso_U_11
_atom_site_aniso_U_22
_atom_site_aniso_U_33
_atom_site_aniso_U_12
_atom_site_aniso_U_13
_atom_site_aniso_U_23
B1 0.039(4) 0.026(3) 0.017(3) 0.002(2) 0.002(2) 0.006(2)
B2 0.020(4) 0.022(3) 0.024(3) 0.002(2) 0.0019(19) 0.011(2)
B3 0.024(4) 0.023(3) 0.023(3) 0.001(2) 0.0012(19) 0.004(2)
C00Y 0.025(3) 0.018(3) 0.013(2) 0.0040(17) 0.0017(16) 0.0087(16)
C1 0.040(4) 0.024(3) 0.012(3) 0.007(2) 0.000(2) 0.005(2)
C2 0.036(4) 0.035(4) 0.010(3) -0.003(3) 0.001(3) 0.010(3)
C02J 0.014(3) 0.019(3) 0.020(3) -0.0014(16) 0.0017(16) 0.0097(16)
C3 0.041(5) 0.020(4) 0.014(3) 0.006(3) 0.005(3) 0.005(3)
C4 0.031(4) 0.024(4) 0.028(4) 0.003(3) -0.002(3) 0.008(3)
C5 0.041(5) 0.026(4) 0.027(4) 0.017(4) 0.007(3) 0.010(3)
C6 0.046(5) 0.023(4) 0.056(6) 0.007(4) -0.001(4) 0.018(4)
C7 0.035(5) 0.028(4) 0.025(4) 0.010(3) 0.004(3) 0.010(3)
C8 0.038(4) 0.011(3) 0.017(4) -0.004(3) 0.005(3) 0.000(3)
C9 0.026(4) 0.022(4) 0.029(4) 0.005(3) 0.005(3) 0.008(3)
C10 0.041(4) 0.019(3) 0.013(3) 0.006(2) 0.001(2) 0.007(2)
C11 0.029(3) 0.013(3) 0.008(3) 0.0000(16) 0.0043(17) 0.0024(16)
C12 0.030(3) 0.019(3) 0.011(2) -0.0036(16) 0.0048(17) 0.0091(16)
C13 0.028(3) 0.018(3) 0.012(3) -0.0017(16) -0.0019(17) 0.0077(17)
C14 0.027(4) 0.022(3) 0.019(3) 0.0034(19) 0.001(2) 0.010(2)
C15 0.018(4) 0.018(3) 0.024(4) -0.004(3) 0.001(3) 0.005(3)
C16 0.020(4) 0.030(4) 0.021(4) 0.004(3) -0.008(3) 0.009(3)
C18 0.034(4) 0.032(4) 0.025(4) 0.020(4) 0.006(3) 0.009(3)
C19 0.057(6) 0.043(5) 0.057(6) 0.022(5) 0.019(5) 0.035(5)
C20 0.056(6) 0.045(5) 0.041(5) 0.021(5) -0.012(4) 0.017(4)
C21 0.029(4) 0.042(5) 0.023(4) 0.019(4) 0.003(3) 0.007(3)
C22 0.027(4) 0.026(4) 0.021(4) -0.000(3) -0.003(3) 0.012(3)
C23 0.043(5) 0.021(4) 0.024(4) 0.010(3) 0.004(4) 0.003(3)
C24 0.031(4) 0.023(3) 0.020(3) 0.002(2) 0.000(2) 0.006(2)
C25 0.032(3) 0.015(3) 0.019(3) 0.0030(18) -0.0047(17) 0.0027(17)
C26 0.023(3) 0.015(3) 0.012(3) 0.0026(16) 0.0022(16) 0.0069(16)
C27 0.024(3) 0.015(3) 0.011(2) 0.0011(16) 0.0034(16) 0.0049(16)
C28 0.018(3) 0.017(3) 0.012(3) 0.0021(18) 0.0019(16) 0.0037(17)
C29 0.032(4) 0.013(3) 0.013(3) 0.005(2) -0.0009(18) 0.0057(18)
C30 0.022(3) 0.020(3) 0.013(3) 0.002(2) 0.0029(19) 0.010(2)
C31 0.025(4) 0.015(3) 0.015(3) -0.007(3) -0.005(3) -0.002(3)
C32 0.039(5) 0.019(4) 0.016(4) 0.011(3) -0.006(3) -0.007(3)
C33 0.027(4) 0.020(4) 0.025(4) 0.007(3) 0.005(3) 0.004(3)
C34 0.035(5) 0.020(4) 0.020(4) 0.004(3) -0.007(3) -0.002(3)
C35 0.024(3) 0.021(3) 0.011(3) 0.0028(19) 0.000(2) 0.0070(19)
C36 0.025(3) 0.019(3) 0.012(3) 0.0047(18) -0.0013(17) 0.0048(17)
C37 0.024(3) 0.024(3) 0.020(3) 0.0067(19) 0.0002(17) 0.0057(17)
C38 0.025(3) 0.017(3) 0.014(3) 0.0041(17) 0.0014(16) 0.0071(16)
C39 0.024(3) 0.018(3) 0.020(3) 0.0039(16) 0.0023(17) 0.0103(17)
C40 0.019(3) 0.018(3) 0.017(3) 0.0033(17) 0.0013(17) 0.0096(16)
C41 0.022(4) 0.020(3) 0.019(3) 0.0010(18) -0.001(2) 0.0066(18)
C42 0.018(3) 0.010(3) 0.016(3) 0.0020(19) 0.0003(19) 0.0053(17)
C43 0.029(4) 0.019(3) 0.023(4) 0.009(3) -0.004(3) 0.012(3)
C44 0.029(4) 0.022(4) 0.048(5) 0.010(3) 0.005(4) 0.009(4)
C45 0.061(6) 0.027(4) 0.033(4) 0.014(4) 0.003(4) 0.021(4)
C46 0.040(5) 0.016(3) 0.026(4) 0.008(3) -0.004(3) 0.006(3)
C47 0.014(3) 0.016(3) 0.017(3) -0.0015(19) 0.0028(19) 0.0115(18)
C48 0.019(3) 0.017(3) 0.018(3) 0.0032(18) 0.0012(17) 0.0075(16)
C49 0.014(3) 0.014(3) 0.020(3) -0.0001(17) 0.0009(15) 0.0086(16)
C50 0.028(3) 0.015(3) 0.018(3) 0.0054(17) 0.0028(16) 0.0070(16)
C51 0.017(3) 0.016(3) 0.019(3) -0.0032(16) 0.0028(16) 0.0061(16)
C52 0.017(3) 0.019(3) 0.015(3) -0.0030(17) 0.0041(16) 0.0048(16)
C53 0.024(3) 0.019(3) 0.014(3) -0.001(2) 0.0029(18) 0.0036(19)
C54 0.015(3) 0.014(3) 0.020(3) -0.0064(15) 0.0008(15) 0.0046(15)
C55 0.024(4) 0.021(3) 0.011(3) 0.008(3) -0.001(3) 0.008(3)
C56 0.046(5) 0.030(4) 0.021(4) 0.015(4) -0.004(4) 0.008(3)
C57 0.029(4) 0.043(5) 0.018(4) 0.004(4) -0.004(3) 0.013(3)
C58 0.040(5) 0.023(4) 0.016(4) -0.001(3) -0.011(3) 0.006(3)
C59 0.021(3) 0.018(3) 0.018(3) -0.005(2) 0.0008(17) 0.0075(18)
C60 0.028(3) 0.018(3) 0.017(3) -0.0004(19) -0.0041(17) 0.0017(17)
C61 0.027(3) 0.019(3) 0.017(3) 0.0003(18) 0.0000(16) 0.0060(17)
C62 0.018(3) 0.013(2) 0.016(2) 0.0009(13) 0.0017(13) 0.0071(13)
C63 0.018(3) 0.016(2) 0.015(2) 0.0010(13) 0.0044(13) 0.0081(13)
C64 0.019(3) 0.014(2) 0.016(2) -0.0015(13) 0.0037(13) 0.0078(13)
C65 0.021(3) 0.018(2) 0.017(2) 0.0028(13) 0.0026(13) 0.0068(13)
C66 0.020(3) 0.016(2) 0.018(2) 0.0021(14) 0.0026(13) 0.0083(13)
C67 0.022(3) 0.016(2) 0.018(2) -0.0002(13) 0.0030(13) 0.0069(13)
C68 0.022(3) 0.022(3) 0.016(3) 0.004(2) 0.0002(18) 0.009(2)
C69 0.014(4) 0.024(4) 0.016(3) 0.008(3) -0.006(3) 0.002(3)
C70 0.030(4) 0.022(4) 0.011(3) 0.001(3) 0.004(3) 0.002(3)
C71 0.030(4) 0.015(3) 0.016(3) 0.005(3) -0.002(3) 0.006(3)
C72 0.028(4) 0.019(3) 0.012(3) 0.003(3) -0.003(3) 0.000(3)
C73 0.044(5) 0.025(4) 0.015(4) 0.008(3) -0.011(3) 0.004(3)
C74 0.033(4) 0.042(5) 0.018(4) -0.003(4) -0.001(3) 0.014(3)
C75 0.032(4) 0.033(4) 0.017(4) -0.013(3) -0.010(3) 0.008(3)
C76 0.015(4) 0.020(3) 0.017(3) 0.004(3) 0.003(3) 0.007(3)
C77 0.016(3) 0.020(3) 0.025(3) 0.004(2) 0.0030(19) 0.011(2)
C78 0.024(4) 0.020(3) 0.016(3) -0.000(2) -0.0005(19) 0.0067(19)
C79 0.026(4) 0.019(3) 0.023(4) 0.004(3) 0.005(3) 0.012(3)
C80 0.031(4) 0.019(4) 0.022(4) 0.008(3) 0.002(3) 0.010(3)
C81 0.030(4) 0.024(4) 0.028(4) 0.011(3) 0.002(3) 0.014(3)
C82 0.038(5) 0.028(4) 0.025(4) 0.004(3) -0.010(3) 0.015(3)
C83 0.045(6) 0.059(6) 0.046(5) 0.010(5) -0.013(4) 0.030(5)
C84 0.060(6) 0.045(5) 0.032(5) 0.033(5) 0.002(4) 0.012(4)
C85 0.017(4) 0.022(4) 0.021(4) 0.009(3) -0.005(3) 0.006(3)
C86 0.019(4) 0.017(3) 0.026(4) -0.004(3) -0.003(3) 0.008(3)
C87 0.020(3) 0.022(3) 0.013(3) 0.002(2) -0.0030(18) 0.0066(19)
C88 0.020(3) 0.025(3) 0.019(3) 0.0077(17) 0.0035(16) 0.0097(18)
C89 0.020(3) 0.014(3) 0.020(3) 0.0001(17) 0.0018(16) 0.0078(16)
C90 0.022(3) 0.017(3) 0.016(3) 0.0035(18) 0.0001(16) 0.0031(16)
C91 0.017(3) 0.016(3) 0.020(3) -0.002(2) -0.0004(19) 0.0018(19)
C92 0.018(4) 0.027(4) 0.017(4) 0.001(3) -0.004(3) 0.001(3)
C93 0.025(4) 0.020(4) 0.030(4) 0.009(3) 0.001(3) -0.002(3)
C94 0.036(5) 0.014(3) 0.029(4) 0.003(3) 0.006(3) 0.002(3)
C95 0.040(5) 0.025(4) 0.031(4) 0.007(4) 0.005(4) -0.006(3)
C96 0.042(6) 0.052(6) 0.056(6) 0.024(5) -0.011(5) -0.034(5)
C97 0.047(5) 0.017(4) 0.025(4) 0.003(3) 0.007(4) -0.002(3)
C98 0.062(7) 0.019(4) 0.089(8) 0.008(4) 0.049(6) 0.008(5)
C99 0.020(4) 0.021(4) 0.026(4) 0.000(3) -0.000(3) -0.002(3)
C100 0.025(4) 0.020(3) 0.025(3) 0.000(2) -0.001(2) 0.001(2)
C101 0.034(4) 0.021(3) 0.016(3) -0.000(2) -0.000(2) 0.003(2)
C102 0.048(5) 0.019(4) 0.009(3) 0.009(3) 0.003(3) -0.002(3)
C103 0.033(4) 0.022(3) 0.014(3) 0.010(3) 0.001(2) -0.000(2)
C104 0.048(4) 0.033(4) 0.010(3) 0.018(3) 0.003(2) -0.007(2)
C105 0.103(7) 0.051(5) 0.020(4) 0.041(4) 0.011(4) -0.002(3)
C106 0.083(6) 0.045(5) 0.035(5) 0.023(3) 0.021(3) 0.004(3)
C107 0.061(5) 0.123(9) 0.030(5) 0.015(4) -0.003(3) -0.015(4)
C108 0.031(4) 0.024(4) 0.017(4) 0.007(3) -0.009(3) -0.009(3)
C109 0.039(5) 0.031(4) 0.016(4) 0.014(4) 0.002(3) -0.004(3)
C110 0.035(4) 0.018(3) 0.018(3) -0.001(2) -0.003(2) 0.000(2)
C111 0.017(3) 0.015(3) 0.018(3) 0.0002(17) 0.0005(16) 0.0058(17)
C112 0.022(3) 0.018(3) 0.018(3) 0.0023(17) 0.0001(16) 0.0050(18)
C113 0.022(3) 0.013(3) 0.017(3) 0.0028(17) -0.0006(15) 0.0054(16)
O1 0.023(2) 0.016(2) 0.012(2) 0.0024(15) -0.0024(15) 0.0036(16)
O2 0.041(3) 0.017(2) 0.011(2) 0.0049(16) -0.0092(18) 0.0003(15)
O3 0.027(3) 0.021(2) 0.014(2) 0.0075(17) 0.0018(15) 0.0056(15)
O4 0.021(2) 0.019(2) 0.016(2) 0.0078(16) -0.0024(15) 0.0070(16)
O5 0.021(2) 0.019(2) 0.014(2) 0.0056(15) -0.0052(15) 0.0022(15)
O6 0.029(3) 0.023(2) 0.014(2) 0.0076(18) -0.0042(15) 0.0002(16)

loop_
_atom_type_symbol
_atom_type_scat_dispersion_real
_atom_type_scat_dispersion_imag
_atom_type_scat_Cromer_Mann_a1
_atom_type_scat_Cromer_Mann_a2
_atom_type_scat_Cromer_Mann_a3
_atom_type_scat_Cromer_Mann_a4
_atom_type_scat_Cromer_Mann_b1
_atom_type_scat_Cromer_Mann_b2
_atom_type_scat_Cromer_Mann_b3
_atom_type_scat_Cromer_Mann_b4
_atom_type_scat_Cromer_Mann_c
_atom_type_scat_source
_atom_type_scat_dispersion_source
B 0.00141 0.00067 2.05450 1.33260 1.09790 0.70680 23.21850 1.02100 60.34980 0.14030 -0.19320 'International Tables Volume C Table 6.1.1.4 (pp. 500-502)' 'Henke, Gullikson and Davis, At. Data and Nucl. Data Tables, 1993, 54, 2'
C 0.00347 0.00161 2.31000 1.02000 1.58860 0.86500 20.84390 10.20750 0.56870 51.65120 0.21560 'International Tables Volume C Table 6.1.1.4 (pp. 500-502)' 'Henke, Gullikson and Davis, At. Data and Nucl. Data Tables, 1993, 54, 2'
H 0.00000 0.00000 0.49300 0.32291 0.14019 0.04081 10.51090 26.12570 3.14236 57.79970 0.00304 'International Tables Volume C Table 6.1.1.4 (pp. 500-502)' 'Henke, Gullikson and Davis, At. Data and Nucl. Data Tables, 1993, 54, 2'
O 0.01158 0.00611 3.04850 2.28680 1.54630 0.86700 13.27710 5.70110 0.32390 32.90890 0.25080 'International Tables Volume C Table 6.1.1.4 (pp. 500-502)' 'Henke, Gullikson and Davis, At. Data and Nucl. Data Tables, 1993, 54, 2'

loop_
_geom_angle_atom_site_label_1
_geom_angle_atom_site_label_2
_geom_angle_atom_site_label_3
_geom_angle
_geom_angle_site_symmetry_1
_geom_angle_site_symmetry_3
_geom_angle_publ_flag
C12 B1 C1 115.2(6) . . ?
C24 B1 C1 129.8(7) . . ?
C24 B1 C12 114.3(6) . . ?
C78 B2 C77 129.3(6) . . ?
C89 B2 C77 114.7(6) . . ?
C89 B2 C78 115.7(6) . . ?
C101 B3 C100 132.5(7) . . ?
C112 B3 C100 114.1(6) . . ?
C112 B3 C101 113.4(6) . . ?
C36 C00Y C28 118.7(6) . . ?
C64 C00Y C28 119.4(5) . . ?
C64 C00Y C36 121.9(6) . . ?
C2 C1 B1 127.6(6) . . ?
C10 C1 B1 115.3(6) . . ?
C10 C1 C2 116.9(6) . . ?
C3 C2 C1 124.4(6) . . ?
C48 C02J C40 119.6(6) . . ?
C66 C02J C40 120.5(6) . . ?
C66 C02J C48 119.6(6) . . ?
C4 C3 C2 123.9(6) . . ?
C8 C3 C2 115.6(6) . . ?
C8 C3 C4 120.5(6) . . ?
C5 C4 C3 112.0(6) . . ?
C6 C4 C3 110.2(6) . . ?
C6 C4 C5 107.9(6) . . ?
C7 C4 C3 108.9(6) . . ?
C7 C4 C5 108.1(6) . . ?
C7 C4 C6 109.8(6) . . ?
C9 C8 C3 123.4(6) . . ?
C10 C9 C8 118.0(6) . . ?
C9 C10 C1 121.5(6) . . ?
O2 C10 C1 124.8(6) . . ?
O2 C10 C9 113.6(6) . . ?
C27 C11 C12 124.3(6) . . ?
O2 C11 C12 117.9(6) . . ?
O2 C11 C27 117.8(5) . . ?
C11 C12 B1 121.9(6) . . ?
C13 C12 B1 121.7(6) . . ?
C13 C12 C11 116.3(6) . . ?
C25 C13 C12 123.5(6) . . ?
O1 C13 C12 119.0(6) . . ?
O1 C13 C25 117.5(6) . . ?
C24 C14 C15 123.6(6) . . ?
O1 C14 C15 114.0(6) . . ?
O1 C14 C24 122.4(6) . . ?
C16 C15 C14 118.8(6) . . ?
C22 C16 C15 121.5(6) . . ?
C20 C18 C19 110.6(6) . . ?
C21 C18 C19 110.0(6) . . ?
C21 C18 C20 105.8(6) . . ?
C22 C18 C19 109.1(6) . . ?
C22 C18 C20 109.3(6) . . ?
C22 C18 C21 112.2(6) . . ?
C18 C22 C16 122.4(6) . . ?
C23 C22 C16 117.8(6) . . ?
C23 C22 C18 119.8(6) . . ?
C24 C23 C22 123.1(6) . . ?
C14 C24 B1 117.8(6) . . ?
C23 C24 B1 127.0(6) . . ?
C23 C24 C14 115.1(6) . . ?
C26 C25 C13 116.2(6) . . ?
C60 C25 C13 124.8(6) . . ?
C60 C25 C26 118.7(6) . . ?
C27 C26 C25 120.7(6) . . ?
C63 C26 C25 120.4(6) . . ?
C63 C26 C27 118.8(5) . . ?
C26 C27 C11 116.5(6) . . ?
C28 C27 C11 123.6(6) . . ?
C28 C27 C26 119.6(6) . . ?
C27 C28 C00Y 120.7(6) . . ?
C29 C28 C00Y 118.8(6) . . ?
C29 C28 C27 120.4(6) . . ?
C30 C29 C28 122.4(6) . . ?
C31 C30 C29 121.6(6) . . ?
C35 C30 C29 116.8(6) . . ?
C35 C30 C31 121.0(6) . . ?
C32 C31 C30 108.6(5) . . ?
C33 C31 C30 111.0(5) . . ?
C33 C31 C32 110.7(6) . . ?
C34 C31 C30 112.3(5) . . ?
C34 C31 C32 108.8(5) . . ?
C34 C31 C33 105.3(6) . . ?
C36 C35 C30 122.3(6) . . ?
C35 C36 C00Y 118.6(6) . . ?
C37 C36 C00Y 119.4(6) . . ?
C37 C36 C35 121.8(6) . . ?
C38 C37 C36 118.9(6) . . ?
C90 C37 C36 124.1(6) . . ?
C90 C37 C38 116.8(6) . . ?
C39 C38 C37 120.8(6) . . ?
C65 C38 C37 120.1(6) . . ?
C65 C38 C39 119.2(6) . . ?
C40 C39 C38 119.7(6) . . ?
C88 C39 C38 116.1(6) . . ?
C88 C39 C40 124.1(6) . . ?
C39 C40 C02J 120.0(6) . . ?
C41 C40 C02J 118.9(6) . . ?
C41 C40 C39 120.8(6) . . ?
C42 C41 C40 121.3(6) . . ?
C43 C42 C41 120.2(5) . . ?
C47 C42 C41 119.0(6) . . ?
C47 C42 C43 120.8(5) . . ?
C44 C43 C42 107.4(5) . . ?
C45 C43 C42 110.1(5) . . ?
C45 C43 C44 109.6(6) . . ?
C46 C43 C42 113.0(5) . . ?
C46 C43 C44 109.4(6) . . ?
C46 C43 C45 107.3(6) . . ?
C48 C47 C42 122.2(6) . . ?
C47 C48 C02J 117.9(6) . . ?
C49 C48 C02J 119.0(6) . . ?
C49 C48 C47 122.9(6) . . ?
C50 C49 C48 120.3(6) . . ?
C113 C49 C48 122.8(6) . . ?
C113 C49 C50 116.9(6) . . ?
C51 C50 C49 121.0(6) . . ?
C67 C50 C49 118.9(6) . . ?
C67 C50 C51 120.0(6) . . ?
C52 C51 C50 120.2(6) . . ?
C111 C51 C50 115.8(6) . . ?
C111 C51 C52 124.0(6) . . ?
C53 C52 C51 123.3(6) . . ?
C61 C52 C51 118.4(6) . . ?
C61 C52 C53 118.0(6) . . ?
C54 C53 C52 123.5(6) . . ?
C55 C54 C53 119.4(6) . . ?
C59 C54 C53 118.5(6) . . ?
C59 C54 C55 122.0(6) . . ?
C56 C55 C54 112.3(5) . . ?
C57 C55 C54 109.2(5) . . ?
C57 C55 C56 109.8(6) . . ?
C58 C55 C54 109.3(5) . . ?
C58 C55 C56 106.4(5) . . ?
C58 C55 C57 109.9(6) . . ?
C60 C59 C54 121.5(6) . . ?
C59 C60 C25 120.1(6) . . ?
C61 C60 C25 118.7(6) . . ?
C61 C60 C59 120.9(6) . . ?
C60 C61 C52 117.0(6) . . ?
C62 C61 C52 120.1(6) . . ?
C62 C61 C60 122.8(6) . . ?
C63 C62 C61 119.6(6) . . ?
C67 C62 C61 120.5(6) . . ?
C67 C62 C63 119.6(5) . . ?
C62 C63 C26 119.3(5) . . ?
C64 C63 C26 120.2(5) . . ?
C64 C63 C62 120.4(5) . . ?
C63 C64 C00Y 120.8(5) . . ?
C65 C64 C00Y 119.0(5) . . ?
C65 C64 C63 120.1(5) . . ?
C64 C65 C38 120.6(6) . . ?
C66 C65 C38 119.2(5) . . ?
C66 C65 C64 120.2(5) . . ?
C65 C66 C02J 119.8(6) . . ?
C67 C66 C02J 119.9(6) . . ?
C67 C66 C65 120.1(6) . . ?
C62 C67 C50 120.2(6) . . ?
C66 C67 C50 120.2(6) . . ?
C66 C67 C62 119.6(6) . . ?
C77 C68 C69 121.7(6) . . ?
O3 C68 C69 113.1(5) . . ?
O3 C68 C77 125.2(6) . . ?
C70 C69 C68 118.4(6) . . ?
C71 C70 C69 122.5(6) . . ?
C72 C71 C70 119.9(6) . . ?
C76 C71 C70 116.4(6) . . ?
C76 C71 C72 123.7(6) . . ?
C73 C72 C71 111.2(5) . . ?
C74 C72 C71 110.0(5) . . ?
C74 C72 C73 107.2(6) . . ?
C75 C72 C71 108.3(5) . . ?
C75 C72 C73 109.8(5) . . ?
C75 C72 C74 110.2(6) . . ?
C77 C76 C71 124.0(6) . . ?
C68 C77 B2 115.5(6) . . ?
C76 C77 B2 127.6(6) . . ?
C76 C77 C68 116.8(6) . . ?
C79 C78 B2 127.8(6) . . ?
C87 C78 B2 114.8(6) . . ?
C87 C78 C79 117.4(6) . . ?
C80 C79 C78 123.0(6) . . ?
C81 C80 C79 119.0(6) . . ?
C85 C80 C79 117.6(6) . . ?
C85 C80 C81 123.2(6) . . ?
C82 C81 C80 112.4(5) . . ?
C83 C81 C80 110.8(6) . . ?
C83 C81 C82 109.1(6) . . ?
C84 C81 C80 111.2(6) . . ?
C84 C81 C82 106.4(6) . . ?
C84 C81 C83 106.8(6) . . ?
C86 C85 C80 120.2(6) . . ?
C87 C86 C85 119.8(6) . . ?
C86 C87 C78 121.9(6) . . ?
O4 C87 C78 124.4(6) . . ?
O4 C87 C86 113.7(6) . . ?
C89 C88 C39 124.8(6) . . ?
O4 C88 C39 116.9(6) . . ?
O4 C88 C89 118.3(5) . . ?
C88 C89 B2 121.0(6) . . ?
C90 C89 B2 123.0(6) . . ?
C90 C89 C88 115.6(6) . . ?
C89 C90 C37 123.6(6) . . ?
O3 C90 C37 118.7(5) . . ?
O3 C90 C89 117.6(5) . . ?
C100 C91 C92 121.8(6) . . ?
O5 C91 C92 114.4(5) . . ?
O5 C91 C100 123.8(6) . . ?
C93 C92 C91 118.3(6) . . ?
C94 C93 C92 122.8(6) . . ?
C95 C94 C93 119.4(6) . . ?
C99 C94 C93 117.8(6) . . ?
C99 C94 C95 122.8(6) . . ?
C96 C95 C94 111.2(6) . . ?
C97 C95 C94 111.6(6) . . ?
C97 C95 C96 106.9(6) . . ?
C98 C95 C94 108.4(6) . . ?
C98 C95 C96 109.7(7) . . ?
C98 C95 C97 109.0(6) . . ?
C100 C99 C94 123.0(6) . . ?
C91 C100 B3 116.9(6) . . ?
C99 C100 B3 126.9(6) . . ?
C99 C100 C91 116.1(6) . . ?
C102 C101 B3 125.2(6) . . ?
C110 C101 B3 117.0(6) . . ?
C110 C101 C102 117.8(6) . . ?
C103 C102 C101 122.2(6) . . ?
C104 C103 C102 121.4(6) . . ?
C108 C103 C102 117.8(6) . . ?
C108 C103 C104 120.7(6) . . ?
C105 C104 C103 112.6(6) . . ?
C106 C104 C103 107.2(6) . . ?
C106 C104 C105 106.2(6) . . ?
C107 C104 C103 113.1(6) . . ?
C107 C104 C105 110.8(7) . . ?
C107 C104 C106 106.6(8) . . ?
C109 C108 C103 122.1(6) . . ?
C110 C109 C108 117.3(6) . . ?
C109 C110 C101 122.7(6) . . ?
O6 C110 C101 125.3(6) . . ?
O6 C110 C109 112.0(6) . . ?
C112 C111 C51 124.3(6) . . ?
O6 C111 C51 117.4(5) . . ?
O6 C111 C112 118.3(6) . . ?
C111 C112 B3 121.8(6) . . ?
C113 C112 B3 121.9(6) . . ?
C113 C112 C111 116.3(6) . . ?
C112 C113 C49 124.4(6) . . ?
O5 C113 C49 117.1(5) . . ?
O5 C113 C112 118.5(6) . . ?
C14 O1 C13 123.6(5) . . ?
C11 O2 C10 124.3(5) . . ?
C90 O3 C68 123.7(5) . . ?
C88 O4 C87 122.3(5) . . ?
C113 O5 C91 123.3(5) . . ?
C111 O6 C110 121.7(5) . . ?

loop_
_geom_bond_atom_site_label_1
_geom_bond_atom_site_label_2
_geom_bond_distance
_geom_bond_site_symmetry_2
_geom_bond_publ_flag
B1 C1 1.564(11) . ?
B1 C12 1.534(11) . ?
B1 C24 1.551(10) . ?
B2 C77 1.567(10) . ?
B2 C78 1.568(10) . ?
B2 C89 1.514(10) . ?
B3 C100 1.536(11) . ?
B3 C101 1.550(10) . ?
B3 C112 1.561(10) . ?
C00Y C28 1.429(9) . ?
C00Y C36 1.426(9) . ?
C00Y C64 1.444(9) . ?
C1 C2 1.385(10) . ?
C1 C10 1.405(9) . ?
C2 C3 1.403(10) . ?
C02J C40 1.395(9) . ?
C02J C48 1.413(9) . ?
C02J C66 1.464(9) . ?
C3 C4 1.534(10) . ?
C3 C8 1.404(9) . ?
C4 C5 1.546(9) . ?
C4 C6 1.512(10) . ?
C4 C7 1.519(10) . ?
C8 C9 1.376(9) . ?
C9 C10 1.415(9) . ?
C10 O2 1.371(8) . ?
C11 C12 1.411(9) . ?
C11 C27 1.377(9) . ?
C11 O2 1.386(7) . ?
C12 C13 1.393(9) . ?
C13 C25 1.419(9) . ?
C13 O1 1.377(7) . ?
C14 C15 1.375(9) . ?
C14 C24 1.393(10) . ?
C14 O1 1.400(8) . ?
C15 C16 1.388(9) . ?
C16 C22 1.391(10) . ?
C18 C19 1.517(11) . ?
C18 C20 1.549(10) . ?
C18 C21 1.552(10) . ?
C18 C22 1.570(9) . ?
C22 C23 1.386(10) . ?
C23 C24 1.426(10) . ?
C25 C26 1.448(9) . ?
C25 C60 1.486(9) . ?
C26 C27 1.442(9) . ?
C26 C63 1.469(8) . ?
C27 C28 1.459(9) . ?
C28 C29 1.426(9) . ?
C29 C30 1.387(9) . ?
C30 C31 1.524(9) . ?
C30 C35 1.416(9) . ?
C31 C32 1.520(10) . ?
C31 C33 1.548(9) . ?
C31 C34 1.539(9) . ?
C35 C36 1.421(9) . ?
C36 C37 1.469(9) . ?
C37 C38 1.433(9) . ?
C37 C90 1.407(9) . ?
C38 C39 1.437(9) . ?
C38 C65 1.475(9) . ?
C39 C40 1.458(9) . ?
C39 C88 1.410(9) . ?
C40 C41 1.431(9) . ?
C41 C42 1.359(9) . ?
C42 C43 1.551(8) . ?
C42 C47 1.380(8) . ?
C43 C44 1.527(9) . ?
C43 C45 1.556(10) . ?
C43 C46 1.542(9) . ?
C47 C48 1.412(9) . ?
C48 C49 1.468(9) . ?
C49 C50 1.430(9) . ?
C49 C113 1.395(9) . ?
C50 C51 1.433(9) . ?
C50 C67 1.448(9) . ?
C51 C52 1.465(9) . ?
C51 C111 1.415(9) . ?
C52 C53 1.396(9) . ?
C52 C61 1.466(9) . ?
C53 C54 1.370(9) . ?
C54 C55 1.572(8) . ?
C54 C59 1.383(9) . ?
C55 C56 1.530(9) . ?
C55 C57 1.534(9) . ?
C55 C58 1.536(9) . ?
C59 C60 1.402(9) . ?
C60 C61 1.412(9) . ?
C61 C62 1.434(9) . ?
C62 C63 1.435(9) . ?
C62 C67 1.430(9) . ?
C63 C64 1.425(8) . ?
C64 C65 1.410(8) . ?
C65 C66 1.437(9) . ?
C66 C67 1.432(9) . ?
C68 C69 1.412(9) . ?
C68 C77 1.394(9) . ?
C68 O3 1.381(8) . ?
C69 C70 1.401(9) . ?
C70 C71 1.396(9) . ?
C71 C72 1.540(9) . ?
C71 C76 1.399(9) . ?
C72 C73 1.542(9) . ?
C72 C74 1.527(9) . ?
C72 C75 1.511(9) . ?
C76 C77 1.411(9) . ?
C78 C79 1.402(9) . ?
C78 C87 1.386(9) . ?
C79 C80 1.402(9) . ?
C80 C81 1.540(9) . ?
C80 C85 1.413(9) . ?
C81 C82 1.555(10) . ?
C81 C83 1.495(11) . ?
C81 C84 1.566(10) . ?
C85 C86 1.402(9) . ?
C86 C87 1.390(9) . ?
C87 O4 1.376(7) . ?
C88 C89 1.382(9) . ?
C88 O4 1.391(7) . ?
C89 C90 1.415(9) . ?
C90 O3 1.379(8) . ?
C91 C92 1.403(9) . ?
C91 C100 1.409(9) . ?
C91 O5 1.364(8) . ?
C92 C93 1.377(9) . ?
C93 C94 1.396(10) . ?
C94 C95 1.568(9) . ?
C94 C99 1.368(10) . ?
C95 C96 1.540(11) . ?
C95 C97 1.504(10) . ?
C95 C98 1.535(12) . ?
C99 C100 1.433(9) . ?
C101 C102 1.424(9) . ?
C101 C110 1.371(10) . ?
C102 C103 1.387(9) . ?
C103 C104 1.539(9) . ?
C103 C108 1.416(9) . ?
C104 C105 1.532(11) . ?
C104 C106 1.556(12) . ?
C104 C107 1.527(11) . ?
C108 C109 1.398(10) . ?
C109 C110 1.424(10) . ?
C110 O6 1.389(8) . ?
C111 C112 1.399(9) . ?
C111 O6 1.398(7) . ?
C112 C113 1.373(9) . ?
C113 O5 1.404(7) . ?

loop_
_restr_U_iso_atom_site_label
_restr_U_iso_weight_param
C54 0.0050
C62 0.0050
C63 0.0050
C64 0.0050
C65 0.0050
C66 0.0050
C67 0.0050

loop_
_restr_rigu_atom_site_label_1
_restr_rigu_atom_site_label_2
_restr_rigu_target_weight_param
_restr_rigu_u13_diff
_restr_rigu_u23_diff
_restr_rigu_u33_diff
B1 C1 0.004000 0.001498 -0.003569 0.002534
B1 C10 0.004000 0.000704 -0.003455 0.001228
B1 C11 0.004000 -0.002222 0.000730 0.006383
B1 C12 0.004000 0.001735 0.001027 0.002688
B1 C13 0.004000 -0.002244 0.004076 0.004950
B1 C14 0.004000 0.002855 0.003289 -0.001242
B1 C24 0.004000 0.002818 0.005042 0.003031
B2 C68 0.004000 -0.001500 0.001278 0.002084
B2 C77 0.004000 0.003264 -0.000851 0.000925
B2 C78 0.004000 0.001286 0.002384 -0.003351
B2 C87 0.004000 0.004872 0.001032 0.002190
B2 C88 0.004000 -0.000270 -0.004365 0.003338
B2 C89 0.004000 -0.001813 -0.000725 0.001987
B2 C90 0.004000 -0.000928 -0.001027 0.001523
B3 C91 0.004000 0.000070 0.001594 0.005541
B3 C100 0.004000 -0.001557 -0.000025 0.000124
B3 C101 0.004000 -0.004567 -0.006487 0.001937
B3 C110 0.004000 -0.001930 -0.008008 -0.004708
B3 C111 0.004000 0.003262 0.000333 0.005085
B3 C112 0.004000 0.000279 0.000024 0.002678
B3 C113 0.004000 -0.001429 -0.001185 0.004404
C00Y C27 0.004000 -0.001034 0.002471 -0.004002
C00Y C28 0.004000 -0.005471 0.002005 0.001524
C00Y C29 0.004000 -0.000427 0.006406 0.001500
C00Y C35 0.004000 -0.001303 -0.000446 0.002527
C00Y C36 0.004000 0.001589 0.001981 0.002535
C00Y C37 0.004000 -0.000400 0.006095 -0.001032
C00Y C63 0.004000 -0.001504 0.002825 -0.001234
C00Y C64 0.004000 -0.001023 0.002262 0.000191
C00Y C65 0.004000 -0.000097 -0.001731 0.000746
C1 C10 0.004000 -0.000966 -0.000434 -0.000913
C1 C12 0.004000 0.002834 0.004104 -0.001831
C1 C24 0.004000 0.001395 0.008911 -0.000894
C1 O2 0.004000 0.002640 -0.002344 0.004603
C02J C39 0.004000 0.002240 -0.004248 -0.001525
C02J C40 0.004000 -0.000820 -0.004349 0.002201
C02J C41 0.004000 0.001166 -0.000521 -0.001803
C02J C47 0.004000 -0.000576 0.002385 0.002873
C02J C48 0.004000 -0.001702 -0.001402 0.004057
C02J C49 0.004000 -0.001093 0.001129 0.001143
C02J C65 0.004000 -0.002217 0.000263 0.004228
C02J C66 0.004000 0.004413 -0.000509 0.002424
C02J C67 0.004000 0.000828 -0.003671 -0.004538
C10 C11 0.004000 0.003964 -0.002652 0.004642
C10 O2 0.004000 -0.000737 0.000734 0.000948
C11 C12 0.004000 0.000918 -0.000485 -0.001797
C11 C13 0.004000 0.007320 0.002410 -0.001059
C11 C26 0.004000 -0.007023 0.000441 -0.000687
C11 C27 0.004000 -0.000964 0.003616 0.003425
C11 C28 0.004000 -0.002647 0.007093 0.007517
C11 O2 0.004000 -0.002752 -0.001288 -0.001523
C12 C13 0.004000 0.000661 0.002350 0.001282
C12 C24 0.004000 0.002593 0.005604 0.002069
C12 C25 0.004000 -0.003770 0.004468 0.007293
C12 C27 0.004000 -0.003834 0.004096 0.007520
C12 O1 0.004000 0.002586 0.001533 0.005604
C12 O2 0.004000 -0.000090 -0.005374 0.007441
C13 C14 0.004000 0.005190 0.002627 -0.000381
C13 C25 0.004000 -0.000655 0.003200 0.004117
C13 C26 0.004000 -0.005145 0.003067 0.003552
C13 C60 0.004000 -0.000071 0.001869 0.002509
C13 O1 0.004000 0.002152 0.002181 0.002970
C14 C24 0.004000 -0.003205 -0.000938 0.001616
C14 O1 0.004000 -0.001585 0.001223 0.003764
C24 O1 0.004000 -0.001697 0.000115 0.008001
C25 C26 0.004000 -0.002276 -0.002475 0.001330
C25 C27 0.004000 0.000999 -0.005282 0.001333
C25 C59 0.004000 0.001186 -0.003969 -0.001402
C25 C60 0.004000 0.002402 -0.001388 0.000597
C25 C61 0.004000 0.001701 -0.005468 -0.002448
C25 C63 0.004000 -0.002292 0.005141 0.003742
C25 O1 0.004000 -0.001528 0.002843 0.005994
C26 C27 0.004000 -0.000843 -0.000583 0.002179
C26 C28 0.004000 0.000602 0.002004 0.001947
C26 C60 0.004000 -0.000372 0.007044 0.001124
C26 C62 0.004000 -0.002220 0.000267 0.000967
C26 C63 0.004000 0.003304 0.000387 0.001074
C26 C64 0.004000 0.000369 0.003762 -0.001733
C27 C28 0.004000 -0.001843 0.003669 0.002315
C27 C29 0.004000 -0.001726 0.000714 -0.000787
C27 C63 0.004000 -0.004214 -0.001467 -0.000177
C27 O2 0.004000 -0.002680 0.001656 -0.001339
C28 C29 0.004000 -0.000500 0.004329 -0.001816
C28 C30 0.004000 -0.003103 -0.003338 -0.004556
C28 C36 0.004000 0.000502 -0.004650 0.000338
C28 C64 0.004000 -0.001340 0.002298 -0.003439
C29 C30 0.004000 -0.003318 0.003478 0.000505
C29 C35 0.004000 0.004384 0.004817 0.002616
C30 C35 0.004000 -0.000063 0.000166 -0.002033
C30 C36 0.004000 0.001390 0.002327 0.002592
C35 C36 0.004000 -0.001617 0.001626 0.002498
C35 C37 0.004000 -0.002817 -0.001102 0.001909
C36 C37 0.004000 0.003323 0.000939 -0.000123
C36 C38 0.004000 -0.000939 0.000350 0.000271
C36 C64 0.004000 -0.001847 0.002638 -0.004164
C36 C90 0.004000 -0.002074 0.003665 -0.001739
C37 C38 0.004000 0.001074 0.000221 0.003502
C37 C39 0.004000 -0.001740 0.003210 -0.000409
C37 C65 0.004000 -0.001067 -0.000159 0.001382
C37 C89 0.004000 -0.000616 -0.000613 -0.000272
C37 C90 0.004000 0.002298 0.000256 0.001840
C37 O3 0.004000 0.000971 -0.003790 0.004395
C38 C39 0.004000 -0.000586 -0.000991 0.000093
C38 C40 0.004000 -0.003321 -0.000663 -0.001304
C38 C64 0.004000 -0.000638 0.003971 -0.001834
C38 C65 0.004000 0.000445 0.003814 -0.001833
C38 C66 0.004000 -0.000016 0.003119 -0.003389
C38 C88 0.004000 -0.001937 0.004381 0.002610
C38 C90 0.004000 0.001601 0.004086 0.000606
C39 C40 0.004000 0.001389 -0.000818 0.001038
C39 C41 0.004000 0.003340 -0.002494 -0.003060
C39 C65 0.004000 -0.001605 0.003644 -0.000278
C39 C88 0.004000 -0.002444 0.000210 0.000985
C39 C89 0.004000 0.001248 0.003953 0.002098
C39 O4 0.004000 0.000050 -0.002330 0.007670
C40 C41 0.004000 -0.000595 -0.001846 -0.006432
C40 C42 0.004000 0.002717 0.000387 0.007161
C40 C48 0.004000 -0.001527 0.001079 0.000609
C40 C66 0.004000 0.000890 0.000201 -0.003379
C40 C88 0.004000 -0.000022 -0.003207 -0.004141
C41 C42 0.004000 -0.003777 0.001838 0.007010
C41 C47 0.004000 0.001624 -0.000898 -0.001064
C42 C47 0.004000 0.001385 -0.002250 -0.000708
C42 C48 0.004000 -0.001241 0.001309 -0.002365
C47 C48 0.004000 0.003892 -0.001194 -0.000470
C47 C49 0.004000 0.003006 0.002227 -0.000626
C48 C49 0.004000 0.001813 0.001917 -0.000397
C48 C50 0.004000 0.001317 -0.004825 -0.003805
C48 C66 0.004000 -0.000411 0.000864 -0.000156
C48 C113 0.004000 -0.000790 0.002105 0.001436
C49 C50 0.004000 0.005904 0.002228 -0.003572
C49 C51 0.004000 -0.002716 0.001264 -0.007677
C49 C67 0.004000 -0.004857 0.000055 -0.002167
C49 C112 0.004000 -0.001826 -0.000752 0.002313
C49 C113 0.004000 0.001035 0.002161 0.003574
C49 O5 0.004000 0.001658 0.004704 0.000593
C50 C51 0.004000 -0.002199 0.007262 0.000999
C50 C52 0.004000 -0.005713 0.008589 -0.003172
C50 C62 0.004000 0.000563 -0.002434 0.000556
C50 C66 0.004000 -0.002346 0.002005 0.000049
C50 C67 0.004000 -0.002218 0.000219 -0.001169
C50 C111 0.004000 0.002529 0.004511 0.002198
C50 C113 0.004000 -0.000935 -0.000275 0.000451
C51 C52 0.004000 -0.002585 0.001075 -0.002052
C51 C53 0.004000 -0.002791 -0.001352 -0.003196
C51 C61 0.004000 -0.000970 0.003179 -0.002967
C51 C67 0.004000 0.000130 -0.002259 -0.000453
C51 C111 0.004000 -0.001167 0.000379 0.000978
C51 C112 0.004000 -0.001338 0.001503 0.001052
C51 O6 0.004000 0.001125 -0.005363 0.005377
C52 C53 0.004000 -0.001414 -0.001288 -0.000002
C52 C54 0.004000 0.001370 0.000897 0.001145
C52 C60 0.004000 0.001457 0.009341 -0.003050
C52 C61 0.004000 -0.000526 0.004291 -0.003543
C52 C62 0.004000 -0.002166 0.000163 -0.000884
C52 C111 0.004000 -0.005057 0.003838 0.003425
C53 C54 0.004000 -0.001870 -0.001680 0.003308
C53 C59 0.004000 0.003586 0.000513 -0.004500
C53 C61 0.004000 -0.003027 0.001332 -0.003088
C54 C59 0.004000 -0.003340 -0.001554 -0.001396
C54 C60 0.004000 -0.000975 0.001759 0.003770
C59 C60 0.004000 0.001628 0.002817 0.001512
C59 C61 0.004000 -0.001017 -0.002050 0.000116
C60 C61 0.004000 0.000308 0.000219 0.000423
C60 C62 0.004000 -0.005437 0.000411 0.007041
C61 C62 0.004000 -0.003936 0.000957 0.003458
C61 C63 0.004000 0.000017 -0.002173 -0.000226
C61 C67 0.004000 -0.002483 0.002393 0.001848
C62 C63 0.004000 -0.000118 -0.002939 -0.000756
C62 C64 0.004000 0.000841 -0.000429 -0.000945
C62 C66 0.004000 -0.000765 0.000123 -0.002044
C62 C67 0.004000 0.000765 0.001437 -0.005493
C63 C64 0.004000 0.001566 0.000907 -0.000550
C63 C65 0.004000 0.000215 0.000036 -0.000897
C63 C67 0.004000 0.001032 0.002686 -0.002752
C64 C65 0.004000 0.000810 -0.000228 0.001522
C64 C66 0.004000 -0.002504 -0.000001 0.000636
C65 C66 0.004000 -0.000911 0.001432 -0.001035
C65 C67 0.004000 -0.000968 0.001551 -0.000372
C66 C67 0.004000 -0.002824 0.000572 -0.001476
C68 C77 0.004000 0.001547 0.003457 0.003995
C68 C90 0.004000 -0.004800 0.003855 0.002114
C68 O3 0.004000 -0.002664 -0.001820 -0.001608
C77 C78 0.004000 0.008193 0.003542 -0.003738
C77 C89 0.004000 -0.001700 0.000883 0.005985
C77 O3 0.004000 -0.003226 -0.007245 -0.002350
C78 C87 0.004000 0.001959 -0.000209 0.002062
C78 C89 0.004000 0.004719 0.000332 0.003423
C78 O4 0.004000 0.003694 0.000101 0.002104
C87 C88 0.004000 0.006742 0.001934 0.000271
C87 O4 0.004000 0.005042 -0.001359 0.000999
C88 C89 0.004000 0.000077 0.006751 0.001430
C88 C90 0.004000 -0.002864 0.006140 0.001864
C88 O4 0.004000 -0.005499 -0.001537 0.000989
C89 C90 0.004000 -0.000385 0.001266 0.000789
C89 O3 0.004000 -0.002881 0.000661 0.002411
C89 O4 0.004000 -0.001699 0.000111 0.002187
C90 O3 0.004000 -0.001256 -0.003191 0.000084
C91 C100 0.004000 -0.001557 -0.000110 -0.005267
C91 C113 0.004000 0.003193 0.002776 0.002024
C91 O5 0.004000 -0.000646 -0.001875 0.001182
C100 C101 0.004000 -0.004144 -0.008386 -0.001778
C100 C112 0.004000 0.002227 -0.001504 0.002888
C100 O5 0.004000 -0.005117 -0.005098 0.006755
C101 C110 0.004000 0.002989 0.001006 -0.001112
C101 C112 0.004000 -0.002331 0.001434 -0.001998
C101 O6 0.004000 0.005006 0.000292 0.006263
C103 C104 0.004000 -0.001849 0.001747 0.006886
C103 C105 0.004000 0.009117 0.005307 -0.005327
C103 C106 0.004000 -0.005077 0.006765 -0.016707
C103 C107 0.004000 -0.000130 -0.003319 -0.011202
C104 C105 0.004000 0.010358 0.006228 -0.010292
C104 C106 0.004000 0.005105 0.004156 -0.007685
C104 C107 0.004000 -0.003090 -0.000209 -0.007950
C105 C106 0.004000 -0.021482 -0.006916 0.005339
C105 C107 0.004000 -0.056762 0.039102 -0.003973
C106 C107 0.004000 0.051227 -0.032234 -0.009552
C110 C111 0.004000 -0.003480 -0.001622 -0.002612
C110 O6 0.004000 0.001710 -0.003759 0.003715
C111 C112 0.004000 -0.001194 0.000778 -0.002771
C111 C113 0.004000 -0.001494 -0.003859 0.000021
C111 O6 0.004000 -0.002478 -0.007039 0.001263
C112 C113 0.004000 -0.001137 -0.001118 0.001735
C112 O5 0.004000 0.000829 -0.002514 0.007171
C112 O6 0.004000 -0.000766 -0.004354 0.000496
C113 O5 0.004000 0.000789 -0.002452 0.001689
